data_4349814
loop_
_publ_author_name
'Tang, Yiwen'
'Kourtellaris, Andreas'
'Tasiopoulos, Anastasios J.'
'Teat, Simon J.'
'Dubbeldam, David'
'Rothenberg, Gadi'
'Tanase, Stefania'

_publ_section_title
;
 Selective CO2 adsorption in water-stable alkaline-earth based
 metal--organic frameworks
;
_journal_issue 3
_journal_name_full 'Inorganic Chemistry Frontiers'
_journal_page_first 541
_journal_paper_doi 10.1039/C7QI00734E
_journal_volume 5
_journal_year 2018
_chemical_formula_moiety 'C84 H84 N6 O30 Sr4'
_chemical_formula_sum 'C84 H84 N6 O30 Sr4'
_chemical_formula_weight 2008.05
_space_group_crystal_system triclinic
_space_group_IT_number 2
_space_group_name_Hall '-P 1'
_space_group_name_H-M_alt 'P -1'
_atom_sites_solution_hydrogens geom
_audit_creation_method SHELXL-2016/4
_audit_update_record
;
2017-10-30 deposited with the CCDC.
2018-02-09 downloaded from the CCDC.
;
_cell_angle_alpha 65.213(5)
_cell_angle_beta 73.212(5)
_cell_angle_gamma 75.976(5)
_cell_formula_units_Z 2
_cell_length_a 14.287(5)
_cell_length_b 19.257(5)
_cell_length_c 19.522(5)
_cell_measurement_reflns_used 12898
_cell_measurement_temperature 100(2)
_cell_measurement_theta_max 72.7210
_cell_measurement_theta_min 3.5940
_cell_volume 4623(2)
_computing_structure_refinement 'SHELXL-2016/4 (Sheldrick, 2016)'
_diffrn_ambient_temperature 100(2)
_diffrn_detector_area_resol_mean 10.4223
_diffrn_measured_fraction_theta_full 0.999
_diffrn_measured_fraction_theta_max 0.999
_diffrn_measurement_device_type 'SuperNova, Dual, Mo at zero, Atlas'
_diffrn_radiation_type 'Mo K\a'
_diffrn_radiation_wavelength 0.71073
_diffrn_reflns_av_R_equivalents 0.0487
_diffrn_reflns_av_unetI/netI 0.0684
_diffrn_reflns_Laue_measured_fraction_full 0.999
_diffrn_reflns_Laue_measured_fraction_max 0.999
_diffrn_reflns_limit_h_max 16
_diffrn_reflns_limit_h_min -8
_diffrn_reflns_limit_k_max 22
_diffrn_reflns_limit_k_min -22
_diffrn_reflns_limit_l_max 23
_diffrn_reflns_limit_l_min -22
_diffrn_reflns_number 31939
_diffrn_reflns_point_group_measured_fraction_full 0.999
_diffrn_reflns_point_group_measured_fraction_max 0.999
_diffrn_reflns_theta_full 25.000
_diffrn_reflns_theta_max 25.000
_diffrn_reflns_theta_min 1.656
_diffrn_source 'sealed X-ray tube'
_exptl_absorpt_coefficient_mu 2.376
_exptl_absorpt_correction_T_max 1.00000
_exptl_absorpt_correction_T_min 0.23504
_exptl_absorpt_correction_type multi-scan
_exptl_absorpt_process_details multi-scan
_exptl_crystal_colour colorless
_exptl_crystal_density_diffrn 1.443
_exptl_crystal_description polyhedra
_exptl_crystal_F_000 2044
_exptl_crystal_size_max 0.04
_exptl_crystal_size_mid 0.03
_exptl_crystal_size_min 0.01
_refine_diff_density_max 1.828
_refine_diff_density_min -0.597
_refine_diff_density_rms 0.100
_refine_ls_extinction_method none
_refine_ls_goodness_of_fit_ref 0.970
_refine_ls_hydrogen_treatment constr
_refine_ls_matrix_type full
_refine_ls_number_parameters 1129
_refine_ls_number_reflns 16259
_refine_ls_number_restraints 12
_refine_ls_restrained_S_all 0.973
_refine_ls_R_factor_all 0.0686
_refine_ls_R_factor_gt 0.0505
_refine_ls_shift/su_max 0.003
_refine_ls_shift/su_mean 0.000
_refine_ls_structure_factor_coef Fsqd
_refine_ls_weighting_details 'w=1/[\s^2^(Fo^2^)+(0.0753P)^2^+6.4486P] where P=(Fo^2^+2Fc^2^)/3'
_refine_ls_weighting_scheme calc
_refine_ls_wR_factor_gt 0.1292
_refine_ls_wR_factor_ref 0.1414
_reflns_Friedel_coverage 0.000
_reflns_number_gt 12667
_reflns_number_total 16259
_reflns_threshold_expression 'I > 2\s(I)'
_cod_data_source_file c7qi00734e2.cif
_cod_data_source_block shelx_CCDC2
_cod_database_code 4349814
_shelx_shelxl_version_number 2016/4
_shelx_space_group_comment
;
The symmetry employed for this shelxl refinement is uniquely defined
by the following loop, which should always be used as a source of
symmetry information in preference to the above space-group names.
They are only intended as comments.
;

loop_
_space_group_symop_operation_xyz
'x, y, z'
'-x, -y, -z'

loop_
_atom_site_label
_atom_site_type_symbol
_atom_site_fract_x
_atom_site_fract_y
_atom_site_fract_z
_atom_site_U_iso_or_equiv
_atom_site_adp_type
_atom_site_occupancy
_atom_site_site_symmetry_order
_atom_site_calc_flag
_atom_site_refinement_flags_posn
_atom_site_refinement_flags_adp
SR1 Sr 0.35270(3) 0.73843(2) 0.78317(2) 0.02153(10) Uani 1 1 d . .
SR2 Sr 0.09045(3) 0.79732(2) 0.74533(2) 0.02145(10) Uani 1 1 d . .
SR3 Sr -0.16501(3) 0.74841(2) 0.76310(2) 0.02162(10) Uani 1 1 d . .
SR4 Sr 0.58317(3) 0.83247(2) 0.71845(2) 0.02064(10) Uani 1 1 d . .
N1 N 0.3755(3) 0.4722(2) 0.9471(3) 0.0365(10) Uani 1 1 d . .
N2 N 0.1291(3) 0.5922(2) 0.9601(3) 0.0356(10) Uani 1 1 d . .
N3 N -0.0609(3) 0.9930(2) 0.6025(2) 0.0315(9) Uani 1 1 d . .
N4 N 0.4033(4) 0.9106(3) 0.5385(3) 0.0404(11) Uani 1 1 d . .
N5 N 0.2180(5) 0.9925(3) 0.0030(3) 0.0622(16) Uani 1 1 d . .
O1 O 0.3595(3) 0.7132(2) 0.9218(2) 0.0380(8) Uani 1 1 d . .
O2 O 0.4489(2) 0.80345(19) 0.83436(18) 0.0273(7) Uani 1 1 d . .
O3 O 0.4741(3) 1.2049(3) 0.8550(3) 0.0486(10) Uani 1 1 d . .
O4 O 0.2877(3) 1.1596(2) 0.7929(2) 0.0450(10) Uani 1 1 d . .
O5 O 0.3196(3) 1.3921(2) 0.7165(3) 0.0451(10) Uani 1 1 d . .
O6 O -0.0731(3) 0.6395(2) 0.7143(3) 0.0414(9) Uani 1 1 d . .
O7 O 0.0284(3) 0.69132(19) 0.7386(2) 0.0331(8) Uani 1 1 d . .
O8 O 0.4726(3) 1.3121(3) 0.6199(2) 0.0475(10) Uani 1 1 d . .
O9 O 0.1791(3) 0.8150(2) 0.6046(2) 0.0392(9) Uani 1 1 d . .
O10 O 0.2747(2) 0.73740(19) 0.68601(19) 0.0270(7) Uani 1 1 d . .
O11 O 0.3617(3) 0.5892(2) 0.8479(2) 0.0361(8) Uani 1 1 d . .
O12 O 0.2286(2) 0.85812(18) 0.7597(2) 0.0301(7) Uani 1 1 d . .
O13 O 0.0743(2) 0.9109(2) 0.7885(2) 0.0315(8) Uani 1 1 d . .
O14 O 0.1697(2) 0.70094(19) 0.8578(2) 0.0310(7) Uani 1 1 d . .
O15 O -0.0533(2) 0.86413(19) 0.67168(19) 0.0285(7) Uani 1 1 d . .
O16 O 0.4396(3) 0.8468(2) 0.6574(2) 0.0313(8) Uani 1 1 d . .
O17 O -0.0732(2) 0.77906(18) 0.83817(19) 0.0266(7) Uani 1 1 d . .
O18 O -0.1634(3) 0.6845(2) 0.9120(2) 0.0322(8) Uani 1 1 d . .
O19 O 0.0105(3) 0.7197(2) 1.16031(19) 0.0325(8) Uani 1 1 d . .
O20 O 0.1455(2) 0.86807(18) 1.2000(2) 0.0277(7) Uani 1 1 d . .
O21 O -0.2955(2) 0.85924(18) 0.77897(19) 0.0263(7) Uani 1 1 d . .
O22 O 0.5939(3) 0.9573(2) 0.7276(2) 0.0358(8) Uani 1 1 d . .
O23 O 0.2383(3) 0.6442(2) 1.2120(2) 0.0394(9) Uani 1 1 d . .
O24 O -0.3259(3) 0.69551(19) 0.7875(2) 0.0301(7) Uani 1 1 d . .
O25 O 0.5408(2) 0.69343(19) 0.7513(2) 0.0292(7) Uani 1 1 d . .
O26 O 0.0359(3) 0.7538(2) 1.3511(2) 0.0334(8) Uani 1 1 d . .
O27 O -0.2319(3) 0.8156(2) 0.6444(2) 0.0331(8) Uani 1 1 d . .
O28 O 0.6592(3) 0.8639(2) 0.5709(2) 0.0374(8) Uani 1 1 d . .
O29 O 0.0839(6) 0.9346(4) 0.0230(4) 0.111(3) Uani 1 1 d . U
C1 C 0.3847(4) 1.2611(3) 0.7515(3) 0.0265(10) Uani 1 1 d . .
C2 C 0.3892(4) 1.2503(3) 0.8337(3) 0.0373(12) Uani 1 1 d . .
H2A H 0.385588 1.300480 0.835534 0.045 Uiso 1 1 calc R U
H2B H 0.332660 1.226825 0.870343 0.045 Uiso 1 1 calc R U
C3 C 0.5046(5) 0.7837(4) 1.0857(3) 0.0454(14) Uani 1 1 d . .
C4 C 0.5490(6) 0.8194(5) 1.0104(4) 0.068(2) Uani 1 1 d . .
H4 H 0.597789 0.849577 0.998181 0.081 Uiso 1 1 calc R U
C5 C 0.5216(5) 0.8108(5) 0.9514(3) 0.0564(19) Uani 1 1 d . .
H5 H 0.553943 0.834155 0.900416 0.068 Uiso 1 1 calc R U
C6 C 0.4480(4) 0.7686(3) 0.9675(3) 0.0299(10) Uani 1 1 d . .
C7 C 0.4049(4) 0.7316(3) 1.0440(3) 0.0331(11) Uani 1 1 d . .
H7 H 0.356119 0.701296 1.056732 0.040 Uiso 1 1 calc R U
C8 C 0.4341(4) 0.7395(3) 1.1025(3) 0.0367(12) Uani 1 1 d . .
H8 H 0.404623 0.714057 1.153755 0.044 Uiso 1 1 calc R U
C9 C 0.4166(4) 0.7609(3) 0.9046(3) 0.0276(10) Uani 1 1 d . .
C10 C 0.3798(4) 1.1823(3) 0.7500(4) 0.0404(13) Uani 1 1 d . .
H10A H 0.388439 1.186971 0.697213 0.048 Uiso 1 1 calc R U
H10B H 0.432051 1.143999 0.772138 0.048 Uiso 1 1 calc R U
C11 C 0.2979(4) 1.3200(3) 0.7254(3) 0.0417(13) Uani 1 1 d . .
H11A H 0.290315 1.321892 0.676821 0.050 Uiso 1 1 calc R U
H11B H 0.237461 1.307164 0.763666 0.050 Uiso 1 1 calc R U
C12 C 0.2414(4) 0.4507(3) 0.7126(3) 0.0410(13) Uani 1 1 d . .
C14 C 0.0743(4) 0.5139(3) 0.7039(3) 0.0380(12) Uani 1 1 d . .
H14 H 0.012515 0.513774 0.697137 0.046 Uiso 1 1 calc R U
C15 C 0.0923(4) 0.5754(3) 0.7157(3) 0.0334(11) Uani 1 1 d . .
C16 C 0.1863(4) 0.5740(3) 0.7236(3) 0.0404(13) Uani 1 1 d . .
H16 H 0.200198 0.615170 0.730353 0.048 Uiso 1 1 calc R U
C17 C 0.2598(5) 0.5126(3) 0.7217(3) 0.0425(13) Uani 1 1 d . .
H17 H 0.322395 0.513392 0.726539 0.051 Uiso 1 1 calc R U
C18 C 0.0116(4) 0.6391(3) 0.7228(3) 0.0316(11) Uani 1 1 d . .
C19 C 0.4845(4) 1.2847(4) 0.6970(3) 0.0437(13) Uani 1 1 d . .
H19A H 0.503045 1.324822 0.706044 0.052 Uiso 1 1 calc R U
H19B H 0.535958 1.240552 0.706389 0.052 Uiso 1 1 calc R U
C20 C 0.4545(4) 0.7074(3) 0.4353(3) 0.0376(12) Uani 1 1 d . .
C22 C 0.2955(4) 0.7610(3) 0.4890(3) 0.0401(13) Uani 1 1 d . .
H22 H 0.232013 0.785801 0.483525 0.048 Uiso 1 1 calc R U
C23 C 0.3237(4) 0.7423(3) 0.5575(3) 0.0312(11) Uani 1 1 d . .
C24 C 0.4163(4) 0.7028(3) 0.5651(3) 0.0356(11) Uani 1 1 d . .
H24 H 0.434696 0.686646 0.612024 0.043 Uiso 1 1 calc R U
C25 C 0.4833(4) 0.6862(4) 0.5047(3) 0.0427(13) Uani 1 1 d . .
H25 H 0.546624 0.661210 0.510433 0.051 Uiso 1 1 calc R U
C26 C 0.2537(4) 0.7669(3) 0.6198(3) 0.0306(11) Uani 1 1 d . .
C27 C 0.3766(4) 0.5488(3) 0.9131(3) 0.0336(11) Uani 1 1 d . .
H27 H 0.389523 0.573204 0.940875 0.040 Uiso 1 1 calc R U
C28 C 0.3557(5) 0.4295(3) 0.9081(4) 0.0518(16) Uani 1 1 d . .
H28A H 0.312165 0.392794 0.943789 0.078 Uiso 1 1 calc R U
H28B H 0.416561 0.402698 0.888665 0.078 Uiso 1 1 calc R U
H28C H 0.325260 0.464627 0.865912 0.078 Uiso 1 1 calc R U
C29 C 0.3957(6) 0.4280(4) 1.0235(4) 0.0606(19) Uani 1 1 d . .
H29A H 0.343800 0.397296 1.055052 0.091 Uiso 1 1 calc R U
H29B H 0.399099 0.462589 1.046299 0.091 Uiso 1 1 calc R U
H29C H 0.457457 0.394812 1.019744 0.091 Uiso 1 1 calc R U
C30 C 0.1674(4) 0.6570(3) 0.9262(3) 0.0357(12) Uani 1 1 d . .
H30 H 0.194740 0.671068 0.955558 0.043 Uiso 1 1 calc R U
C31 C 0.1293(5) 0.5426(4) 1.0388(3) 0.0504(15) Uani 1 1 d . .
H31A H 0.154491 0.490670 1.041953 0.076 Uiso 1 1 calc R U
H31B H 0.063154 0.544380 1.069020 0.076 Uiso 1 1 calc R U
H31C H 0.170391 0.559609 1.058259 0.076 Uiso 1 1 calc R U
C32 C 0.0802(5) 0.5688(4) 0.9181(4) 0.0534(16) Uani 1 1 d . .
H32A H 0.110185 0.518241 0.918988 0.080 Uiso 1 1 calc R U
H32B H 0.086863 0.604978 0.865643 0.080 Uiso 1 1 calc R U
H32C H 0.011409 0.568009 0.942371 0.080 Uiso 1 1 calc R U
C33 C 0.1660(4) 0.9098(3) 0.7784(3) 0.0265(10) Uani 1 1 d . .
C34 C 0.2023(4) 0.9725(3) 0.7854(3) 0.0266(10) Uani 1 1 d . .
C35 C 0.1375(4) 1.0222(3) 0.8180(3) 0.0340(11) Uani 1 1 d . .
H35 H 0.071645 1.014698 0.837697 0.041 Uiso 1 1 calc R U
C36 C 0.1694(4) 1.0831(3) 0.8217(3) 0.0348(11) Uani 1 1 d . .
H36 H 0.125863 1.115249 0.845045 0.042 Uiso 1 1 calc R U
C37 C 0.2668(5) 1.0948(3) 0.7901(3) 0.0365(12) Uani 1 1 d . .
C38 C 0.3326(5) 1.0445(4) 0.7590(4) 0.0464(14) Uani 1 1 d . .
H38 H 0.398267 1.052434 0.738465 0.056 Uiso 1 1 calc R U
C39 C 0.3007(4) 0.9824(3) 0.7583(4) 0.0395(12) Uani 1 1 d . .
H39 H 0.345704 0.947308 0.739562 0.047 Uiso 1 1 calc R U
C40 C -0.0966(4) 0.9282(3) 0.6353(3) 0.0292(10) Uani 1 1 d . .
H40 H -0.160400 0.929532 0.631370 0.035 Uiso 1 1 calc R U
C41 C -0.1238(5) 1.0667(3) 0.5710(4) 0.0469(15) Uani 1 1 d . .
H41A H -0.095395 1.092932 0.517513 0.070 Uiso 1 1 calc R U
H41B H -0.128490 1.098448 0.599159 0.070 Uiso 1 1 calc R U
H41C H -0.188510 1.056778 0.575696 0.070 Uiso 1 1 calc R U
C42 C 0.0378(4) 0.9975(3) 0.6067(4) 0.0444(14) Uani 1 1 d . .
H42A H 0.059661 1.044454 0.567372 0.067 Uiso 1 1 calc R U
H42B H 0.082711 0.954070 0.599053 0.067 Uiso 1 1 calc R U
H42C H 0.036028 0.996804 0.656543 0.067 Uiso 1 1 calc R U
C43 C 0.4560(4) 0.8583(3) 0.5871(3) 0.0325(11) Uani 1 1 d . .
H43 H 0.509166 0.827728 0.568082 0.039 Uiso 1 1 calc R U
C44 C 0.4297(6) 0.9224(5) 0.4562(4) 0.0633(19) Uani 1 1 d . .
H44A H 0.376243 0.912825 0.442319 0.095 Uiso 1 1 calc R U
H44B H 0.487907 0.887552 0.446750 0.095 Uiso 1 1 calc R U
H44C H 0.442193 0.974697 0.425787 0.095 Uiso 1 1 calc R U
C45 C 0.3166(5) 0.9578(4) 0.5633(4) 0.0625(19) Uani 1 1 d . .
H45A H 0.325705 1.011229 0.537061 0.094 Uiso 1 1 calc R U
H45B H 0.305687 0.943975 0.617979 0.094 Uiso 1 1 calc R U
H45C H 0.260454 0.949769 0.551232 0.094 Uiso 1 1 calc R U
C46 C -0.1086(3) 0.7311(3) 0.9037(3) 0.0256(10) Uani 1 1 d . .
C47 C -0.0814(4) 0.7312(3) 0.9719(3) 0.0262(10) Uani 1 1 d . .
C48 C -0.0249(4) 0.7860(3) 0.9621(3) 0.0284(10) Uani 1 1 d . .
H48 H -0.008489 0.824245 0.913587 0.034 Uiso 1 1 calc R U
C49 C 0.0073(4) 0.7843(3) 1.0235(3) 0.0310(10) Uani 1 1 d . .
H49 H 0.045113 0.820842 1.016473 0.037 Uiso 1 1 calc R U
C50 C -0.0181(4) 0.7274(3) 1.0955(3) 0.0289(10) Uani 1 1 d . .
C51 C -0.0742(4) 0.6727(3) 1.1068(3) 0.0337(11) Uani 1 1 d . .
H51 H -0.090421 0.634656 1.155525 0.040 Uiso 1 1 calc R U
C52 C -0.1059(4) 0.6750(3) 1.0453(3) 0.0300(10) Uani 1 1 d . .
H52 H -0.144106 0.638438 1.052982 0.036 Uiso 1 1 calc R U
C53 C 0.0839(4) 0.7654(3) 1.1491(3) 0.0267(10) Uani 1 1 d . .
H53A H 0.059139 0.819995 1.128043 0.032 Uiso 1 1 calc R U
H53B H 0.143285 0.754596 1.113486 0.032 Uiso 1 1 calc R U
C54 C 0.1062(4) 0.7435(3) 1.2281(3) 0.0257(10) Uani 1 1 d . .
C55 C 0.1860(4) 0.7885(3) 1.2189(3) 0.0290(10) Uani 1 1 d . .
H55A H 0.209106 0.768932 1.266604 0.035 Uiso 1 1 calc R U
H55B H 0.241570 0.782680 1.178266 0.035 Uiso 1 1 calc R U
C56 C 0.8026(4) 1.0863(3) 0.7922(3) 0.0271(10) Uani 1 1 d . .
C57 C 0.8518(4) 1.0111(3) 0.8010(3) 0.0271(10) Uani 1 1 d . .
H57 H 0.914578 0.996035 0.811864 0.032 Uiso 1 1 calc R U
C58 C 0.8060(4) 0.9600(3) 0.7934(3) 0.0272(10) Uani 1 1 d . .
H58 H 0.837263 0.909803 0.800895 0.033 Uiso 1 1 calc R U
C59 C 0.7132(4) 0.9831(3) 0.7744(3) 0.0275(10) Uani 1 1 d . .
C60 C 0.6658(4) 1.0567(3) 0.7666(3) 0.0359(12) Uani 1 1 d . .
H60 H 0.603864 1.072091 0.754183 0.043 Uiso 1 1 calc R U
C61 C 0.7087(4) 1.1085(3) 0.7768(3) 0.0339(11) Uani 1 1 d . .
H61 H 0.674858 1.157251 0.773246 0.041 Uiso 1 1 calc R U
C62 C 0.6670(3) 0.9300(3) 0.7602(3) 0.0264(10) Uani 1 1 d . .
C63 C 0.1444(4) 0.6577(3) 1.2616(3) 0.0295(10) Uani 1 1 d . .
H63A H 0.152789 0.643078 1.313685 0.035 Uiso 1 1 calc R U
H63B H 0.097979 0.627332 1.263363 0.035 Uiso 1 1 calc R U
C64 C 0.7298(4) 0.4298(3) 0.7841(3) 0.0336(11) Uani 1 1 d . .
C65 C 0.7869(4) 0.4704(3) 0.7961(3) 0.0342(11) Uani 1 1 d . .
H65 H 0.849966 0.448128 0.804929 0.041 Uiso 1 1 calc R U
C66 C 0.7505(4) 0.5440(3) 0.7951(3) 0.0294(10) Uani 1 1 d . .
H66 H 0.789178 0.570995 0.803432 0.035 Uiso 1 1 calc R U
C67 C 0.6562(4) 0.5784(3) 0.7815(3) 0.0263(10) Uani 1 1 d . .
C68 C 0.5982(4) 0.5365(3) 0.7712(3) 0.0322(11) Uani 1 1 d . .
H68 H 0.534746 0.558364 0.763175 0.039 Uiso 1 1 calc R U
C69 C 0.6344(4) 0.4625(3) 0.7729(3) 0.0369(12) Uani 1 1 d . .
H69 H 0.595030 0.434483 0.766463 0.044 Uiso 1 1 calc R U
C70 C 0.6209(3) 0.6609(3) 0.7734(3) 0.0247(9) Uani 1 1 d . .
C71 C 0.0111(4) 0.7640(3) 1.2807(3) 0.0270(10) Uani 1 1 d . .
H71A H -0.017303 0.817061 1.255983 0.032 Uiso 1 1 calc R U
H71B H -0.036719 0.730512 1.291639 0.032 Uiso 1 1 calc R U
C72 C 0.9636(4) 0.7786(3) 0.4013(3) 0.0283(10) Uani 1 1 d . .
C73 C 0.9885(4) 0.7653(3) 0.4710(3) 0.0298(10) Uani 1 1 d . .
H73 H 1.052055 0.743341 0.478691 0.036 Uiso 1 1 calc R U
C74 C 0.9185(4) 0.7850(3) 0.5278(3) 0.0297(10) Uani 1 1 d . .
H74 H 0.935001 0.775557 0.573901 0.036 Uiso 1 1 calc R U
C75 C 0.8237(4) 0.8187(3) 0.5169(3) 0.0281(10) Uani 1 1 d . .
C76 C 0.8002(4) 0.8342(3) 0.4469(3) 0.0323(11) Uani 1 1 d . .
H76 H 0.737115 0.857673 0.439021 0.039 Uiso 1 1 calc R U
C77 C 0.8695(4) 0.8153(3) 0.3889(3) 0.0359(12) Uani 1 1 d . .
H77 H 0.853531 0.827077 0.341932 0.043 Uiso 1 1 calc R U
C78 C 0.7442(4) 0.8345(3) 0.5808(3) 0.0281(10) Uani 1 1 d . .
C79 C 0.1180(8) 0.9886(6) 0.0188(5) 0.079(3) Uani 1 1 d . .
H79 H 0.073886 1.030152 0.026703 0.095 Uiso 1 1 calc R U
C80 C 0.2852(9) 0.9305(6) -0.0108(7) 0.119(4) Uani 1 1 d . U
H80A H 0.336191 0.950198 -0.055289 0.179 Uiso 1 1 calc R U
H80B H 0.251098 0.898838 -0.019730 0.179 Uiso 1 1 calc R U
H80C H 0.314197 0.900058 0.033355 0.179 Uiso 1 1 calc R U
C81 C 0.2482(6) 1.0594(5) -0.0011(4) 0.068(2) Uani 1 1 d . .
H81A H 0.296370 1.078220 -0.048024 0.102 Uiso 1 1 calc R U
H81B H 0.276599 1.046609 0.042344 0.102 Uiso 1 1 calc R U
H81C H 0.192031 1.098539 -0.000546 0.102 Uiso 1 1 calc R U
C13 C 0.1508(5) 0.4511(3) 0.7021(3) 0.0441(15) Uani 1 1 d . .
H13 H 0.138900 0.410216 0.693778 0.053 Uiso 1 1 calc R U
C21 C 0.3607(5) 0.7434(3) 0.4279(3) 0.0446(14) Uani 1 1 d . .
H21 H 0.340469 0.755960 0.382402 0.053 Uiso 1 1 calc R U
C83 C 0.2108(6) 0.5841(5) 0.4934(5) 0.069(2) Uani 1 1 d . .
H83A H 0.206934 0.598388 0.535772 0.103 Uiso 1 1 calc R U
H83B H 0.168116 0.545982 0.509524 0.103 Uiso 1 1 calc R U
H83C H 0.190678 0.628838 0.451370 0.103 Uiso 1 1 calc R U
C84 C 0.3605(6) 0.4930(5) 0.5270(4) 0.070(2) Uani 1 1 d . .
H84A H 0.425526 0.476038 0.502842 0.105 Uiso 1 1 calc R U
H84B H 0.323693 0.450071 0.553924 0.105 Uiso 1 1 calc R U
H84C H 0.365293 0.513242 0.563034 0.105 Uiso 1 1 calc R U
N6 N 0.3106(4) 0.5527(3) 0.4686(3) 0.0516(13) Uani 1 1 d . .
C82 C 0.3594(5) 0.5794(4) 0.3950(4) 0.0546(16) Uani 1 1 d . .
H82 H 0.423554 0.555993 0.382641 0.066 Uiso 1 1 calc R U
O30 O 0.3244(4) 0.6334(4) 0.3422(3) 0.0741(15) Uani 1 1 d . .

loop_
_atom_site_aniso_label
_atom_site_aniso_U_11
_atom_site_aniso_U_22
_atom_site_aniso_U_33
_atom_site_aniso_U_23
_atom_site_aniso_U_13
_atom_site_aniso_U_12
SR1 0.0198(2) 0.02039(19) 0.0251(2) -0.00789(16) -0.00814(16) -0.00123(15)
SR2 0.0207(2) 0.01971(19) 0.0252(2) -0.00844(16) -0.00988(16) 0.00091(15)
SR3 0.0214(2) 0.0218(2) 0.0248(2) -0.01004(16) -0.01018(16) 0.00003(15)
SR4 0.0199(2) 0.02092(19) 0.0217(2) -0.00739(15) -0.00678(16) -0.00217(15)
N1 0.044(3) 0.024(2) 0.036(2) -0.0080(18) -0.010(2) -0.0002(18)
N2 0.037(2) 0.028(2) 0.034(2) -0.0053(18) -0.0055(19) -0.0051(18)
N3 0.034(2) 0.027(2) 0.031(2) -0.0047(17) -0.0160(18) -0.0002(17)
N4 0.043(3) 0.041(3) 0.032(2) -0.004(2) -0.015(2) -0.008(2)
N5 0.089(5) 0.043(3) 0.049(3) -0.013(3) -0.019(3) -0.002(3)
O1 0.042(2) 0.039(2) 0.036(2) -0.0110(16) -0.0072(16) -0.0181(17)
O2 0.0303(18) 0.0276(17) 0.0225(16) -0.0083(13) -0.0038(13) -0.0053(14)
O3 0.051(3) 0.055(3) 0.044(2) -0.021(2) -0.020(2) 0.000(2)
O4 0.062(3) 0.040(2) 0.041(2) -0.0183(18) -0.0050(19) -0.0214(19)
O5 0.040(2) 0.039(2) 0.058(3) -0.0220(19) -0.0066(19) -0.0038(17)
O6 0.033(2) 0.044(2) 0.060(3) -0.032(2) -0.0134(18) -0.0017(17)
O7 0.0315(19) 0.0259(17) 0.049(2) -0.0208(16) -0.0163(16) 0.0040(14)
O8 0.048(2) 0.053(3) 0.030(2) -0.0148(18) -0.0039(18) 0.0058(19)
O9 0.038(2) 0.043(2) 0.0324(19) -0.0162(17) -0.0142(16) 0.0136(17)
O10 0.0297(18) 0.0282(17) 0.0276(17) -0.0134(14) -0.0104(14) -0.0012(13)
O11 0.035(2) 0.0249(17) 0.039(2) -0.0050(16) -0.0087(16) -0.0002(14)
O12 0.0264(17) 0.0216(16) 0.046(2) -0.0186(15) -0.0063(15) 0.0000(13)
O13 0.0247(18) 0.0302(18) 0.044(2) -0.0175(16) -0.0137(15) 0.0020(14)
O14 0.0277(18) 0.0294(17) 0.0303(18) -0.0032(15) -0.0127(14) -0.0008(14)
O15 0.0271(17) 0.0264(17) 0.0284(17) -0.0072(14) -0.0113(14) 0.0032(13)
O16 0.0277(18) 0.0325(18) 0.0313(19) -0.0064(15) -0.0119(15) -0.0034(14)
O17 0.0299(18) 0.0243(16) 0.0268(17) -0.0072(13) -0.0138(14) -0.0007(13)
O18 0.037(2) 0.0321(18) 0.0308(18) -0.0089(15) -0.0121(15) -0.0103(15)
O19 0.044(2) 0.0384(19) 0.0209(16) -0.0080(14) -0.0102(15) -0.0171(16)
O20 0.0304(18) 0.0197(15) 0.0406(19) -0.0147(14) -0.0180(15) 0.0019(13)
O21 0.0323(18) 0.0214(16) 0.0267(16) -0.0091(13) -0.0096(14) -0.0024(13)
O22 0.034(2) 0.0270(18) 0.052(2) -0.0145(16) -0.0233(18) 0.0029(15)
O23 0.032(2) 0.0206(17) 0.061(3) -0.0181(17) -0.0006(18) -0.0010(14)
O24 0.0341(19) 0.0241(16) 0.0377(19) -0.0118(14) -0.0148(15) -0.0049(14)
O25 0.0267(18) 0.0235(16) 0.0397(19) -0.0130(14) -0.0119(15) 0.0000(13)
O26 0.0299(19) 0.043(2) 0.0267(17) -0.0150(16) -0.0121(15) 0.0059(15)
O27 0.0268(18) 0.050(2) 0.0246(17) -0.0153(16) -0.0073(14) -0.0039(15)
O28 0.0273(19) 0.055(2) 0.0280(18) -0.0149(17) -0.0093(15) 0.0010(16)
O29 0.181(7) 0.080(4) 0.084(4) 0.009(3) -0.061(5) -0.078(5)
C1 0.030(3) 0.022(2) 0.029(2) -0.0095(18) -0.010(2) -0.0008(18)
C2 0.031(3) 0.038(3) 0.046(3) -0.024(2) 0.000(2) -0.006(2)
C3 0.056(4) 0.054(4) 0.032(3) -0.016(3) -0.018(3) -0.009(3)
C4 0.070(5) 0.108(6) 0.040(4) -0.026(4) -0.004(3) -0.053(5)
C5 0.066(4) 0.090(5) 0.023(3) -0.017(3) -0.001(3) -0.046(4)
C6 0.031(3) 0.033(3) 0.026(2) -0.011(2) -0.007(2) -0.003(2)
C7 0.034(3) 0.030(2) 0.031(3) -0.009(2) -0.009(2) -0.001(2)
C8 0.046(3) 0.036(3) 0.023(2) -0.009(2) -0.011(2) 0.005(2)
C9 0.026(2) 0.028(2) 0.030(3) -0.013(2) -0.008(2) -0.0015(19)
C10 0.035(3) 0.043(3) 0.046(3) -0.024(3) -0.010(2) 0.003(2)
C11 0.046(3) 0.039(3) 0.042(3) -0.017(2) -0.009(3) -0.006(2)
C12 0.040(3) 0.033(3) 0.034(3) -0.005(2) -0.006(2) 0.008(2)
C14 0.046(3) 0.030(3) 0.036(3) -0.014(2) -0.001(2) -0.008(2)
C15 0.041(3) 0.021(2) 0.032(3) -0.008(2) -0.003(2) -0.002(2)
C16 0.044(3) 0.030(3) 0.041(3) -0.011(2) -0.008(2) 0.002(2)
C17 0.045(3) 0.032(3) 0.043(3) -0.011(2) -0.013(3) 0.006(2)
C18 0.034(3) 0.029(2) 0.031(2) -0.010(2) -0.005(2) -0.007(2)
C19 0.042(3) 0.052(3) 0.038(3) -0.017(3) -0.015(3) -0.003(3)
C20 0.039(3) 0.035(3) 0.031(3) -0.012(2) -0.002(2) -0.001(2)
C22 0.043(3) 0.043(3) 0.034(3) -0.018(2) -0.016(2) 0.011(2)
C23 0.037(3) 0.025(2) 0.029(2) -0.0086(19) -0.010(2) 0.000(2)
C24 0.034(3) 0.042(3) 0.030(3) -0.013(2) -0.012(2) 0.003(2)
C25 0.042(3) 0.048(3) 0.033(3) -0.016(2) -0.014(2) 0.010(3)
C26 0.035(3) 0.026(2) 0.033(3) -0.014(2) -0.010(2) 0.000(2)
C27 0.029(3) 0.033(3) 0.038(3) -0.016(2) -0.006(2) 0.003(2)
C28 0.059(4) 0.032(3) 0.067(4) -0.014(3) -0.024(3) -0.007(3)
C29 0.081(5) 0.040(3) 0.045(4) -0.008(3) -0.020(3) 0.014(3)
C30 0.029(3) 0.035(3) 0.043(3) -0.015(2) -0.010(2) -0.002(2)
C31 0.049(4) 0.048(3) 0.038(3) -0.002(3) -0.007(3) -0.008(3)
C32 0.068(4) 0.044(3) 0.047(3) -0.011(3) -0.012(3) -0.016(3)
C33 0.032(3) 0.023(2) 0.025(2) -0.0070(18) -0.0113(19) -0.0023(19)
C34 0.029(2) 0.023(2) 0.026(2) -0.0073(18) -0.0070(19) -0.0040(19)
C35 0.034(3) 0.032(3) 0.044(3) -0.019(2) -0.021(2) 0.005(2)
C36 0.042(3) 0.026(2) 0.040(3) -0.016(2) -0.017(2) 0.006(2)
C37 0.063(4) 0.024(2) 0.027(2) -0.010(2) -0.012(2) -0.009(2)
C38 0.043(3) 0.051(3) 0.052(4) -0.028(3) 0.004(3) -0.020(3)
C39 0.036(3) 0.035(3) 0.053(3) -0.024(3) -0.003(2) -0.007(2)
C40 0.024(2) 0.036(3) 0.027(2) -0.012(2) -0.010(2) 0.000(2)
C41 0.053(4) 0.027(3) 0.056(4) -0.004(2) -0.030(3) 0.003(2)
C42 0.041(3) 0.035(3) 0.053(4) -0.004(3) -0.020(3) -0.008(2)
C43 0.035(3) 0.033(3) 0.032(3) -0.010(2) -0.012(2) -0.008(2)
C44 0.079(5) 0.070(5) 0.037(3) -0.007(3) -0.022(3) -0.015(4)
C45 0.056(4) 0.052(4) 0.055(4) -0.002(3) -0.018(3) 0.011(3)
C46 0.027(2) 0.024(2) 0.028(2) -0.0095(19) -0.0122(19) 0.0000(18)
C47 0.029(2) 0.028(2) 0.026(2) -0.0116(19) -0.0109(19) -0.0015(19)
C48 0.034(3) 0.025(2) 0.027(2) -0.0100(19) -0.008(2) -0.0027(19)
C49 0.040(3) 0.029(2) 0.026(2) -0.008(2) -0.011(2) -0.008(2)
C50 0.032(3) 0.033(3) 0.023(2) -0.011(2) -0.009(2) -0.002(2)
C51 0.036(3) 0.040(3) 0.023(2) -0.007(2) -0.004(2) -0.012(2)
C52 0.033(3) 0.031(2) 0.030(2) -0.013(2) -0.005(2) -0.011(2)
C53 0.033(3) 0.027(2) 0.021(2) -0.0102(18) -0.0047(19) -0.0065(19)
C54 0.029(2) 0.019(2) 0.027(2) -0.0075(18) -0.010(2) 0.0020(18)
C55 0.031(3) 0.026(2) 0.032(2) -0.010(2) -0.013(2) -0.0007(19)
C56 0.030(3) 0.025(2) 0.029(2) -0.0108(19) -0.010(2) -0.0008(19)
C57 0.026(2) 0.023(2) 0.035(3) -0.0118(19) -0.012(2) 0.0016(18)
C58 0.030(3) 0.021(2) 0.032(2) -0.0116(19) -0.009(2) 0.0015(18)
C59 0.025(2) 0.027(2) 0.032(2) -0.014(2) -0.008(2) -0.0002(19)
C60 0.029(3) 0.032(3) 0.055(3) -0.021(2) -0.020(2) 0.001(2)
C61 0.032(3) 0.024(2) 0.052(3) -0.020(2) -0.015(2) 0.003(2)
C62 0.022(2) 0.027(2) 0.029(2) -0.0113(19) -0.0014(19) -0.0071(19)
C63 0.030(3) 0.023(2) 0.033(3) -0.010(2) -0.005(2) -0.0028(19)
C64 0.032(3) 0.023(2) 0.041(3) -0.011(2) -0.002(2) -0.006(2)
C65 0.031(3) 0.029(3) 0.040(3) -0.010(2) -0.013(2) 0.002(2)
C66 0.029(3) 0.025(2) 0.035(3) -0.011(2) -0.012(2) -0.0008(19)
C67 0.028(2) 0.021(2) 0.029(2) -0.0092(18) -0.0069(19) -0.0024(18)
C68 0.025(2) 0.029(2) 0.044(3) -0.015(2) -0.012(2) 0.001(2)
C69 0.032(3) 0.036(3) 0.050(3) -0.023(2) -0.006(2) -0.007(2)
C70 0.025(2) 0.028(2) 0.022(2) -0.0082(18) -0.0072(18) -0.0058(19)
C71 0.029(3) 0.031(2) 0.023(2) -0.0112(19) -0.0114(19) 0.0015(19)
C72 0.030(3) 0.037(3) 0.022(2) -0.015(2) -0.0084(19) -0.001(2)
C73 0.028(3) 0.035(3) 0.027(2) -0.011(2) -0.012(2) 0.000(2)
C74 0.034(3) 0.032(2) 0.025(2) -0.010(2) -0.013(2) -0.001(2)
C75 0.030(3) 0.030(2) 0.027(2) -0.0110(19) -0.009(2) -0.006(2)
C76 0.028(3) 0.043(3) 0.028(2) -0.015(2) -0.013(2) 0.001(2)
C77 0.033(3) 0.052(3) 0.025(2) -0.016(2) -0.012(2) 0.001(2)
C78 0.030(3) 0.028(2) 0.027(2) -0.0082(19) -0.009(2) -0.005(2)
C79 0.102(7) 0.080(6) 0.058(5) -0.006(4) -0.033(5) -0.036(5)
C80 0.159(10) 0.069(6) 0.093(7) -0.026(5) -0.032(7) 0.045(6)
C81 0.088(6) 0.069(5) 0.052(4) -0.017(4) -0.014(4) -0.032(4)
C13 0.077(4) 0.021(2) 0.029(3) -0.009(2) 0.001(3) -0.012(3)
C21 0.062(4) 0.043(3) 0.027(3) -0.013(2) -0.017(3) 0.006(3)
C83 0.060(5) 0.062(5) 0.065(5) -0.019(4) 0.000(4) -0.001(4)
C84 0.058(4) 0.080(5) 0.048(4) -0.009(4) -0.002(3) -0.005(4)
N6 0.055(3) 0.050(3) 0.044(3) -0.014(2) -0.007(2) -0.008(3)
C82 0.057(4) 0.059(4) 0.045(4) -0.012(3) -0.020(3) -0.005(3)
O30 0.078(4) 0.082(4) 0.063(3) -0.018(3) -0.023(3) -0.019(3)

loop_
_atom_type_symbol
_atom_type_description
_atom_type_scat_dispersion_real
_atom_type_scat_dispersion_imag
_atom_type_scat_source
C C 0.0033 0.0016 'International Tables Vol C Tables 4.2.6.8 and 6.1.1.4'
H H 0.0000 0.0000 'International Tables Vol C Tables 4.2.6.8 and 6.1.1.4'
N N 0.0061 0.0033 'International Tables Vol C Tables 4.2.6.8 and 6.1.1.4'
O O 0.0106 0.0060 'International Tables Vol C Tables 4.2.6.8 and 6.1.1.4'
Sr Sr -1.5307 3.2498 'International Tables Vol C Tables 4.2.6.8 and 6.1.1.4'

loop_
_geom_angle_atom_site_label_1
_geom_angle_atom_site_label_2
_geom_angle_atom_site_label_3
_geom_angle
_geom_angle_site_symmetry_1
_geom_angle_site_symmetry_3
O10 SR1 O12 76.20(11) . .
O10 SR1 O1 153.15(11) . .
O12 SR1 O1 98.56(13) . .
O10 SR1 O25 109.65(11) . .
O12 SR1 O25 141.45(11) . .
O1 SR1 O25 90.99(12) . .
O10 SR1 O11 89.21(12) . .
O12 SR1 O11 140.48(11) . .
O1 SR1 O11 78.19(12) . .
O25 SR1 O11 78.00(11) . .
O10 SR1 O16 80.11(11) . .
O12 SR1 O16 73.92(11) . .
O1 SR1 O16 124.32(11) . .
O25 SR1 O16 69.94(11) . .
O11 SR1 O16 140.09(12) . .
O10 SR1 O2 152.94(11) . .
O12 SR1 O2 87.84(11) . .
O1 SR1 O2 49.92(10) . .
O25 SR1 O2 70.13(10) . .
O11 SR1 O2 116.34(11) . .
O16 SR1 O2 74.47(10) . .
O10 SR1 O14 73.47(11) . .
O12 SR1 O14 70.13(11) . .
O1 SR1 O14 79.97(11) . .
O25 SR1 O14 148.40(10) . .
O11 SR1 O14 70.54(11) . .
O16 SR1 O14 139.32(10) . .
O2 SR1 O14 121.67(11) . .
O10 SR1 C9 169.79(12) . .
O12 SR1 C9 93.91(12) . .
O1 SR1 C9 24.58(12) . .
O25 SR1 C9 79.63(12) . .
O11 SR1 C9 97.08(13) . .
O16 SR1 C9 99.80(12) . .
O2 SR1 C9 25.34(12) . .
O14 SR1 C9 101.00(12) . .
O10 SR1 C30 90.71(13) . .
O12 SR1 C30 83.75(12) . .
O1 SR1 C30 62.46(12) . .
O25 SR1 C30 132.74(12) . .
O11 SR1 C30 59.55(12) . .
O16 SR1 C30 157.29(12) . .
O2 SR1 C30 109.38(12) . .
O14 SR1 C30 20.05(11) . .
C9 SR1 C30 85.61(14) . .
O10 SR1 SR4 119.80(8) . .
O12 SR1 SR4 98.40(8) . .
O1 SR1 SR4 86.90(8) . .
O25 SR1 SR4 44.66(7) . .
O11 SR1 SR4 120.47(8) . .
O16 SR1 SR4 42.63(7) . .
O2 SR1 SR4 40.48(7) . .
O14 SR1 SR4 160.82(8) . .
C9 SR1 SR4 63.55(10) . .
C30 SR1 SR4 149.16(10) . .
O10 SR1 SR2 45.33(8) . .
O12 SR1 SR2 43.56(8) . .
O1 SR1 SR2 113.68(9) . .
O25 SR1 SR2 154.80(8) . .
O11 SR1 SR2 101.21(8) . .
O16 SR1 SR2 98.12(7) . .
O2 SR1 SR2 129.50(7) . .
O14 SR1 SR2 41.74(7) . .
C9 SR1 SR2 125.08(9) . .
C30 SR1 SR2 61.65(9) . .
SR4 SR1 SR2 136.91(2) . .
O7 SR2 O17 72.42(12) . .
O7 SR2 O14 90.39(12) . .
O17 SR2 O14 87.17(11) . .
O7 SR2 O9 82.54(13) . .
O17 SR2 O9 143.02(11) . .
O14 SR2 O9 120.41(12) . .
O7 SR2 O13 153.92(12) . .
O17 SR2 O13 81.83(11) . .
O14 SR2 O13 92.43(11) . .
O9 SR2 O13 117.69(12) . .
O7 SR2 O15 74.51(11) . .
O17 SR2 O15 69.67(11) . .
O14 SR2 O15 155.17(11) . .
O9 SR2 O15 77.78(11) . .
O13 SR2 O15 92.98(11) . .
O7 SR2 O12 152.79(11) . .
O17 SR2 O12 123.28(11) . .
O14 SR2 O12 70.12(11) . .
O9 SR2 O12 91.02(12) . .
O13 SR2 O12 49.75(10) . .
O15 SR2 O12 130.00(11) . .
O7 SR2 O10 86.86(11) . .
O17 SR2 O10 150.33(10) . .
O14 SR2 O10 71.62(11) . .
O9 SR2 O10 49.03(10) . .
O13 SR2 O10 118.59(10) . .
O15 SR2 O10 125.67(10) . .
O12 SR2 O10 69.36(10) . .
O7 SR2 C33 171.32(13) . .
O17 SR2 C33 103.51(12) . .
O14 SR2 C33 81.66(12) . .
O9 SR2 C33 104.48(13) . .
O13 SR2 C33 24.81(12) . .
O15 SR2 C33 111.66(12) . .
O12 SR2 C33 24.99(12) . .
O10 SR2 C33 93.91(12) . .
O7 SR2 C26 81.58(13) . .
O17 SR2 C26 153.83(12) . .
O14 SR2 C26 96.09(13) . .
O9 SR2 C26 24.32(13) . .
O13 SR2 C26 123.79(13) . .
O15 SR2 C26 100.92(12) . .
O12 SR2 C26 81.85(12) . .
O10 SR2 C26 24.96(12) . .
C33 SR2 C26 102.65(14) . .
O7 SR2 SR1 112.35(8) . .
O17 SR2 SR1 130.19(7) . .
O14 SR2 SR1 44.74(8) . .
O9 SR2 SR1 84.20(8) . .
O13 SR2 SR1 87.31(7) . .
O15 SR2 SR1 159.80(8) . .
O12 SR2 SR1 40.50(7) . .
O10 SR2 SR1 39.95(7) . .
C33 SR2 SR1 64.06(9) . .
C26 SR2 SR1 62.89(10) . .
O7 SR2 SR3 43.80(8) . .
O17 SR2 SR3 40.12(7) . .
O14 SR2 SR3 111.15(8) . .
O9 SR2 SR3 103.46(9) . .
O13 SR2 SR3 111.82(8) . .
O15 SR2 SR3 44.73(8) . .
O12 SR2 SR3 161.11(7) . .
O10 SR2 SR3 129.42(7) . .
C33 SR2 SR3 136.61(10) . .
C26 SR2 SR3 116.15(10) . .
SR1 SR2 SR3 151.616(19) . .
O27 SR3 O21 71.37(11) . .
O27 SR3 O17 138.14(11) . .
O21 SR3 O17 86.45(10) . .
O27 SR3 O6 89.64(13) . .
O21 SR3 O6 158.74(11) . .
O17 SR3 O6 114.57(11) . .
O27 SR3 O24 72.24(11) . .
O21 SR3 O24 77.97(11) . .
O17 SR3 O24 138.20(11) . .
O6 SR3 O24 87.35(12) . .
O27 SR3 O18 158.91(11) . .
O21 SR3 O18 92.77(11) . .
O17 SR3 O18 50.64(10) . .
O6 SR3 O18 102.95(13) . .
O24 SR3 O18 91.26(11) . .
O27 SR3 O7 114.27(12) . .
O21 SR3 O7 147.82(10) . .
O17 SR3 O7 68.41(11) . .
O6 SR3 O7 49.10(11) . .
O24 SR3 O7 134.20(11) . .
O18 SR3 O7 86.61(12) . .
O27 SR3 O15 74.81(11) . .
O21 SR3 O15 82.99(10) . .
O17 SR3 O15 67.41(10) . .
O6 SR3 O15 101.61(12) . .
O24 SR3 O15 145.75(10) . .
O18 SR3 O15 118.05(10) . .
O7 SR3 O15 69.21(10) . .
O27 SR3 C46 157.15(13) . .
O21 SR3 C46 88.37(12) . .
O17 SR3 C46 25.37(12) . .
O6 SR3 C46 111.90(13) . .
O24 SR3 C46 114.66(12) . .
O18 SR3 C46 25.33(12) . .
O7 SR3 C46 77.47(12) . .
O15 SR3 C46 92.76(12) . .
O27 SR3 C18 104.64(13) . .
O21 SR3 C18 169.67(12) . .
O17 SR3 C18 90.86(13) . .
O6 SR3 C18 24.57(12) . .
O24 SR3 C18 110.29(12) . .
O18 SR3 C18 93.23(13) . .
O7 SR3 C18 24.70(12) . .
O15 SR3 C18 86.76(12) . .
C46 SR3 C18 93.47(13) . .
O27 SR3 SR4 44.34(8) . 1_455
O21 SR3 SR4 43.77(7) . 1_455
O17 SR3 SR4 129.92(8) . 1_455
O6 SR3 SR4 115.48(8) . 1_455
O24 SR3 SR4 43.98(8) . 1_455
O18 SR3 SR4 114.57(8) . 1_455
O7 SR3 SR4 157.72(8) . 1_455
O15 SR3 SR4 103.93(7) . 1_455
C46 SR3 SR4 124.65(9) . 1_455
C18 SR3 SR4 139.03(10) . 1_455
O27 SR3 SR2 114.61(8) . .
O21 SR3 SR2 108.50(8) . .
O17 SR3 SR2 39.60(8) . .
O6 SR3 SR2 87.77(8) . .
O24 SR3 SR2 171.56(8) . .
O18 SR3 SR2 83.13(8) . .
O7 SR3 SR2 39.45(7) . .
O15 SR3 SR2 42.33(7) . .
C46 SR3 SR2 61.12(10) . .
C18 SR3 SR2 63.95(10) . .
SR4 SR3 SR2 144.39(2) 1_455 .
O2 SR4 O22 91.21(12) . .
O2 SR4 O16 80.00(11) . .
O22 SR4 O16 111.64(11) . .
O2 SR4 O21 96.48(11) . 1_655
O22 SR4 O21 51.32(10) . 1_655
O16 SR4 O21 162.77(11) . 1_655
O2 SR4 O24 86.73(11) . 1_655
O22 SR4 O24 126.75(11) . 1_655
O16 SR4 O24 120.25(11) . 1_655
O21 SR4 O24 76.05(10) 1_655 1_655
O2 SR4 O28 154.05(11) . .
O22 SR4 O28 100.14(13) . .
O16 SR4 O28 74.13(11) . .
O21 SR4 O28 108.87(11) 1_655 .
O24 SR4 O28 104.36(12) 1_655 .
O2 SR4 O27 153.46(11) . 1_655
O22 SR4 O27 94.44(12) . 1_655
O16 SR4 O27 121.28(11) . 1_655
O21 SR4 O27 67.75(11) 1_655 1_655
O24 SR4 O27 69.17(12) 1_655 1_655
O28 SR4 O27 49.28(11) . 1_655
O2 SR4 O25 72.29(11) . .
O22 SR4 O25 162.94(12) . .
O16 SR4 O25 70.55(11) . .
O21 SR4 O25 124.71(10) 1_655 .
O24 SR4 O25 49.99(10) 1_655 .
O28 SR4 O25 96.70(12) . .
O27 SR4 O25 98.57(11) 1_655 .
O2 SR4 C62 94.90(12) . .
O22 SR4 C62 25.57(12) . .
O16 SR4 C62 137.19(12) . .
O21 SR4 C62 25.77(12) 1_655 .
O24 SR4 C62 101.63(12) 1_655 .
O28 SR4 C62 105.43(13) . .
O27 SR4 C62 79.88(12) 1_655 .
O25 SR4 C62 148.24(12) . .
O2 SR4 C70 81.55(12) . .
O22 SR4 C70 150.81(12) . .
O16 SR4 C70 95.00(12) . .
O21 SR4 C70 101.19(11) 1_655 .
O24 SR4 C70 25.24(11) 1_655 .
O28 SR4 C70 98.43(13) . .
O27 SR4 C70 80.93(12) 1_655 .
O25 SR4 C70 25.13(11) . .
C62 SR4 C70 126.54(13) . .
O2 SR4 C78 168.02(12) . .
O22 SR4 C78 100.68(13) . .
O16 SR4 C78 96.78(12) . .
O21 SR4 C78 89.89(12) 1_655 .
O24 SR4 C78 84.97(12) 1_655 .
O28 SR4 C78 24.53(12) . .
O27 SR4 C78 25.02(12) 1_655 .
O25 SR4 C78 95.75(12) . .
C62 SR4 C78 95.22(13) . .
C70 SR4 C78 87.27(13) . .
O2 SR4 C43 98.86(12) . .
O22 SR4 C43 113.11(12) . .
O16 SR4 C43 18.95(12) . .
O21 SR4 C43 158.45(11) 1_655 .
O24 SR4 C43 119.77(12) 1_655 .
O28 SR4 C43 55.23(12) . .
O27 SR4 C43 102.65(12) 1_655 .
O25 SR4 C43 74.74(11) . .
C62 SR4 C43 136.83(13) . .
C70 SR4 C43 95.98(12) . .
C78 SR4 C43 77.93(13) . .
C27 N1 C28 121.2(5) . .
C27 N1 C29 122.1(5) . .
C28 N1 C29 116.7(5) . .
C30 N2 C31 123.0(5) . .
C30 N2 C32 120.3(5) . .
C31 N2 C32 116.7(5) . .
C40 N3 C42 121.3(4) . .
C40 N3 C41 121.0(5) . .
C42 N3 C41 117.0(4) . .
C43 N4 C45 121.9(5) . .
C43 N4 C44 121.1(6) . .
C45 N4 C44 117.0(5) . .
C79 N5 C80 118.1(9) . .
C79 N5 C81 118.9(7) . .
C80 N5 C81 123.0(9) . .
C9 O1 SR1 96.9(3) . .
C9 O2 SR4 149.9(3) . .
C9 O2 SR1 91.4(3) . .
SR4 O2 SR1 94.75(11) . .
C2 O3 C3 112.0(5) . 2_677
C37 O4 C10 116.0(5) . .
C12 O5 C11 116.2(5) 1_565 .
C18 O6 SR3 97.4(3) . .
C18 O7 SR2 167.8(4) . .
C18 O7 SR3 91.8(3) . .
SR2 O7 SR3 96.75(11) . .
C20 O8 C19 120.7(5) 2_676 .
C26 O9 SR2 97.0(3) . .
C26 O10 SR1 151.8(3) . .
C26 O10 SR2 89.5(3) . .
SR1 O10 SR2 94.73(11) . .
C27 O11 SR1 126.0(3) . .
C33 O12 SR1 155.1(3) . .
C33 O12 SR2 92.7(3) . .
SR1 O12 SR2 95.94(11) . .
C33 O13 SR2 95.6(3) . .
C30 O14 SR2 153.6(3) . .
C30 O14 SR1 111.6(3) . .
SR2 O14 SR1 93.52(11) . .
C40 O15 SR2 143.6(3) . .
C40 O15 SR3 117.6(3) . .
SR2 O15 SR3 92.95(10) . .
C43 O16 SR4 119.5(3) . .
C43 O16 SR1 131.6(3) . .
SR4 O16 SR1 92.51(11) . .
C46 O17 SR2 138.3(3) . .
C46 O17 SR3 95.7(3) . .
SR2 O17 SR3 100.28(12) . .
C46 O18 SR3 90.8(3) . .
C50 O19 C53 117.2(4) . .
C56 O20 C55 116.8(4) 2_677 .
C62 O21 SR3 154.1(3) 1_455 .
C62 O21 SR4 91.3(3) 1_455 1_455
SR3 O21 SR4 93.98(10) . 1_455
C62 O22 SR4 95.1(3) . .
C64 O23 C63 116.8(4) 2_667 .
C70 O24 SR3 152.8(3) 1_455 .
C70 O24 SR4 93.5(3) 1_455 1_455
SR3 O24 SR4 92.79(11) . 1_455
C70 O25 SR1 149.9(3) . .
C70 O25 SR4 91.6(3) . .
SR1 O25 SR4 92.07(10) . .
C72 O26 C71 116.3(4) 1_456 .
C78 O27 SR3 165.5(3) 1_455 .
C78 O27 SR4 93.1(3) 1_455 1_455
SR3 O27 SR4 94.64(12) . 1_455
C78 O28 SR4 94.1(3) . .
C11 C1 C10 111.4(4) . .
C11 C1 C19 112.2(4) . .
C10 C1 C19 104.7(4) . .
C11 C1 C2 110.8(4) . .
C10 C1 C2 109.7(4) . .
C19 C1 C2 107.8(4) . .
O3 C2 C1 112.1(4) . .
O3 C2 H2A 109.2 . .
C1 C2 H2A 109.2 . .
O3 C2 H2B 109.2 . .
C1 C2 H2B 109.2 . .
H2A C2 H2B 107.9 . .
C8 C3 C4 119.0(5) . .
C8 C3 O3 119.3(5) . 2_677
C4 C3 O3 121.6(6) . 2_677
C3 C4 C5 120.4(6) . .
C3 C4 H4 119.8 . .
C5 C4 H4 119.8 . .
C6 C5 C4 121.0(6) . .
C6 C5 H5 119.5 . .
C4 C5 H5 119.5 . .
C5 C6 C7 117.9(5) . .
C5 C6 C9 121.3(5) . .
C7 C6 C9 120.7(5) . .
C6 C7 C8 120.5(5) . .
C6 C7 H7 119.8 . .
C8 C7 H7 119.8 . .
C3 C8 C7 121.1(5) . .
C3 C8 H8 119.5 . .
C7 C8 H8 119.5 . .
O1 C9 O2 121.7(4) . .
O1 C9 C6 119.3(5) . .
O2 C9 C6 119.0(4) . .
O1 C9 SR1 58.5(3) . .
O2 C9 SR1 63.2(2) . .
C6 C9 SR1 177.5(3) . .
O4 C10 C1 108.6(4) . .
O4 C10 H10A 110.0 . .
C1 C10 H10A 110.0 . .
O4 C10 H10B 110.0 . .
C1 C10 H10B 110.0 . .
H10A C10 H10B 108.3 . .
O5 C11 C1 105.8(4) . .
O5 C11 H11A 110.6 . .
C1 C11 H11A 110.6 . .
O5 C11 H11B 110.6 . .
C1 C11 H11B 110.6 . .
H11A C11 H11B 108.7 . .
C17 C12 C13 119.6(5) . .
C17 C12 O5 114.1(5) . 1_545
C13 C12 O5 126.3(6) . 1_545
C15 C14 C13 119.8(6) . .
C15 C14 H14 120.1 . .
C13 C14 H14 120.1 . .
C16 C15 C14 118.0(5) . .
C16 C15 C18 121.3(5) . .
C14 C15 C18 120.6(5) . .
C15 C16 C17 121.4(6) . .
C15 C16 H16 119.3 . .
C17 C16 H16 119.3 . .
C12 C17 C16 120.6(6) . .
C12 C17 H17 119.7 . .
C16 C17 H17 119.7 . .
O7 C18 O6 120.8(5) . .
O7 C18 C15 119.1(5) . .
O6 C18 C15 120.0(5) . .
O7 C18 SR3 63.5(3) . .
O6 C18 SR3 58.0(3) . .
C15 C18 SR3 170.4(4) . .
O8 C19 C1 107.8(4) . .
O8 C19 H19A 110.1 . .
C1 C19 H19A 110.1 . .
O8 C19 H19B 110.1 . .
C1 C19 H19B 110.1 . .
H19A C19 H19B 108.5 . .
C21 C20 O8 126.5(5) . 2_676
C21 C20 C25 119.9(5) . .
O8 C20 C25 113.6(5) 2_676 .
C23 C22 C21 121.2(5) . .
C23 C22 H22 119.4 . .
C21 C22 H22 119.4 . .
C24 C23 C22 118.1(5) . .
C24 C23 C26 122.4(5) . .
C22 C23 C26 119.5(5) . .
C23 C24 C25 121.8(5) . .
C23 C24 H24 119.1 . .
C25 C24 H24 119.1 . .
C24 C25 C20 119.2(5) . .
C24 C25 H25 120.4 . .
C20 C25 H25 120.4 . .
O9 C26 O10 123.2(5) . .
O9 C26 C23 119.5(5) . .
O10 C26 C23 117.3(4) . .
O9 C26 SR2 58.6(3) . .
O10 C26 SR2 65.6(3) . .
C23 C26 SR2 169.7(3) . .
O11 C27 N1 125.1(5) . .
O11 C27 H27 117.5 . .
N1 C27 H27 117.5 . .
N1 C28 H28A 109.5 . .
N1 C28 H28B 109.5 . .
H28A C28 H28B 109.5 . .
N1 C28 H28C 109.5 . .
H28A C28 H28C 109.5 . .
H28B C28 H28C 109.5 . .
N1 C29 H29A 109.5 . .
N1 C29 H29B 109.5 . .
H29A C29 H29B 109.5 . .
N1 C29 H29C 109.5 . .
H29A C29 H29C 109.5 . .
H29B C29 H29C 109.5 . .
O14 C30 N2 124.7(5) . .
O14 C30 SR1 48.3(3) . .
N2 C30 SR1 140.6(4) . .
O14 C30 H30 117.6 . .
N2 C30 H30 117.7 . .
SR1 C30 H30 83.3 . .
N2 C31 H31A 109.5 . .
N2 C31 H31B 109.5 . .
H31A C31 H31B 109.5 . .
N2 C31 H31C 109.5 . .
H31A C31 H31C 109.5 . .
H31B C31 H31C 109.5 . .
N2 C32 H32A 109.5 . .
N2 C32 H32B 109.5 . .
H32A C32 H32B 109.5 . .
N2 C32 H32C 109.5 . .
H32A C32 H32C 109.5 . .
H32B C32 H32C 109.5 . .
O13 C33 O12 121.7(4) . .
O13 C33 C34 119.4(4) . .
O12 C33 C34 118.8(4) . .
O13 C33 SR2 59.6(2) . .
O12 C33 SR2 62.3(2) . .
C34 C33 SR2 173.1(3) . .
C39 C34 C35 119.2(5) . .
C39 C34 C33 120.3(4) . .
C35 C34 C33 120.5(4) . .
C34 C35 C36 121.1(5) . .
C34 C35 H35 119.4 . .
C36 C35 H35 119.4 . .
C37 C36 C35 118.8(5) . .
C37 C36 H36 120.6 . .
C35 C36 H36 120.6 . .
O4 C37 C36 113.3(5) . .
O4 C37 C38 126.1(6) . .
C36 C37 C38 120.5(5) . .
C39 C38 C37 120.0(5) . .
C39 C38 H38 120.0 . .
C37 C38 H38 120.0 . .
C38 C39 C34 120.2(5) . .
C38 C39 H39 119.9 . .
C34 C39 H39 119.9 . .
O15 C40 N3 126.0(5) . .
O15 C40 H40 117.0 . .
N3 C40 H40 117.0 . .
N3 C41 H41A 109.5 . .
N3 C41 H41B 109.5 . .
H41A C41 H41B 109.5 . .
N3 C41 H41C 109.5 . .
H41A C41 H41C 109.5 . .
H41B C41 H41C 109.5 . .
N3 C42 H42A 109.5 . .
N3 C42 H42B 109.5 . .
H42A C42 H42B 109.5 . .
N3 C42 H42C 109.5 . .
H42A C42 H42C 109.5 . .
H42B C42 H42C 109.5 . .
O16 C43 N4 124.4(5) . .
O16 C43 SR4 41.6(2) . .
N4 C43 SR4 143.3(4) . .
O16 C43 H43 117.8 . .
N4 C43 H43 117.8 . .
SR4 C43 H43 86.7 . .
N4 C44 H44A 109.5 . .
N4 C44 H44B 109.5 . .
H44A C44 H44B 109.5 . .
N4 C44 H44C 109.5 . .
H44A C44 H44C 109.5 . .
H44B C44 H44C 109.5 . .
N4 C45 H45A 109.5 . .
N4 C45 H45B 109.5 . .
H45A C45 H45B 109.5 . .
N4 C45 H45C 109.5 . .
H45A C45 H45C 109.5 . .
H45B C45 H45C 109.5 . .
O18 C46 O17 122.6(4) . .
O18 C46 C47 120.7(4) . .
O17 C46 C47 116.7(4) . .
O18 C46 SR3 63.8(2) . .
O17 C46 SR3 58.9(2) . .
C47 C46 SR3 174.1(3) . .
C52 C47 C48 118.4(4) . .
C52 C47 C46 121.6(4) . .
C48 C47 C46 119.9(4) . .
C49 C48 C47 121.2(5) . .
C49 C48 H48 119.4 . .
C47 C48 H48 119.4 . .
C50 C49 C48 118.7(5) . .
C50 C49 H49 120.6 . .
C48 C49 H49 120.6 . .
O19 C50 C49 123.7(4) . .
O19 C50 C51 115.0(4) . .
C49 C50 C51 121.3(5) . .
C50 C51 C52 119.5(5) . .
C50 C51 H51 120.2 . .
C52 C51 H51 120.2 . .
C51 C52 C47 120.9(4) . .
C51 C52 H52 119.6 . .
C47 C52 H52 119.6 . .
O19 C53 C54 107.0(4) . .
O19 C53 H53A 110.3 . .
C54 C53 H53A 110.3 . .
O19 C53 H53B 110.3 . .
C54 C53 H53B 110.3 . .
H53A C53 H53B 108.6 . .
C55 C54 C63 108.1(4) . .
C55 C54 C53 109.0(4) . .
C63 C54 C53 110.5(4) . .
C55 C54 C71 110.6(4) . .
C63 C54 C71 110.7(4) . .
C53 C54 C71 107.9(4) . .
O20 C55 C54 108.7(4) . .
O20 C55 H55A 110.0 . .
C54 C55 H55A 110.0 . .
O20 C55 H55B 110.0 . .
C54 C55 H55B 110.0 . .
H55A C55 H55B 108.3 . .
O20 C56 C61 125.1(4) 2_677 .
O20 C56 C57 114.6(4) 2_677 .
C61 C56 C57 120.3(4) . .
C58 C57 C56 119.4(4) . .
C58 C57 H57 120.3 . .
C56 C57 H57 120.3 . .
C57 C58 C59 120.6(4) . .
C57 C58 H58 119.7 . .
C59 C58 H58 119.7 . .
C60 C59 C58 119.2(4) . .
C60 C59 C62 120.1(4) . .
C58 C59 C62 120.6(4) . .
C59 C60 C61 121.4(5) . .
C59 C60 H60 119.3 . .
C61 C60 H60 119.3 . .
C56 C61 C60 119.0(5) . .
C56 C61 H61 120.5 . .
C60 C61 H61 120.5 . .
O21 C62 O22 122.2(4) 1_655 .
O21 C62 C59 118.7(4) 1_655 .
O22 C62 C59 119.0(4) . .
O21 C62 SR4 62.9(2) 1_655 .
O22 C62 SR4 59.4(2) . .
C59 C62 SR4 175.2(3) . .
O23 C63 C54 107.3(4) . .
O23 C63 H63A 110.2 . .
C54 C63 H63A 110.2 . .
O23 C63 H63B 110.2 . .
C54 C63 H63B 110.2 . .
H63A C63 H63B 108.5 . .
O23 C64 C65 121.6(5) 2_667 .
O23 C64 C69 118.3(5) 2_667 .
C65 C64 C69 120.0(5) . .
C64 C65 C66 120.0(5) . .
C64 C65 H65 120.0 . .
C66 C65 H65 120.0 . .
C65 C66 C67 120.7(5) . .
C65 C66 H66 119.6 . .
C67 C66 H66 119.6 . .
C68 C67 C66 118.9(4) . .
C68 C67 C70 120.7(4) . .
C66 C67 C70 120.3(4) . .
C69 C68 C67 120.4(5) . .
C69 C68 H68 119.8 . .
C67 C68 H68 119.8 . .
C68 C69 C64 120.0(5) . .
C68 C69 H69 120.0 . .
C64 C69 H69 120.0 . .
O25 C70 O24 123.0(4) . 1_655
O25 C70 C67 118.6(4) . .
O24 C70 C67 118.4(4) 1_655 .
O25 C70 SR4 63.3(2) . .
O24 C70 SR4 61.3(2) 1_655 .
C67 C70 SR4 165.7(3) . .
O26 C71 C54 107.4(4) . .
O26 C71 H71A 110.2 . .
C54 C71 H71A 110.2 . .
O26 C71 H71B 110.2 . .
C54 C71 H71B 110.2 . .
H71A C71 H71B 108.5 . .
O26 C72 C77 125.3(4) 1_654 .
O26 C72 C73 115.2(4) 1_654 .
C77 C72 C73 119.5(5) . .
C74 C73 C72 119.8(5) . .
C74 C73 H73 120.1 . .
C72 C73 H73 120.1 . .
C73 C74 C75 120.8(4) . .
C73 C74 H74 119.6 . .
C75 C74 H74 119.6 . .
C74 C75 C76 119.2(5) . .
C74 C75 C78 121.3(4) . .
C76 C75 C78 119.4(4) . .
C75 C76 C77 121.0(5) . .
C75 C76 H76 119.5 . .
C77 C76 H76 119.5 . .
C76 C77 C72 119.5(5) . .
C76 C77 H77 120.2 . .
C72 C77 H77 120.2 . .
O28 C78 O27 122.2(5) . 1_655
O28 C78 C75 120.9(4) . .
O27 C78 C75 116.8(4) 1_655 .
O28 C78 SR4 61.4(3) . .
O27 C78 SR4 61.9(3) 1_655 .
C75 C78 SR4 168.5(3) . .
O29 C79 N5 124.5(11) . .
O29 C79 H79 117.7 . .
N5 C79 H79 117.7 . .
N5 C80 H80A 109.5 . .
N5 C80 H80B 109.5 . .
H80A C80 H80B 109.5 . .
N5 C80 H80C 109.5 . .
H80A C80 H80C 109.5 . .
H80B C80 H80C 109.5 . .
N5 C81 H81A 109.5 . .
N5 C81 H81B 109.5 . .
H81A C81 H81B 109.5 . .
N5 C81 H81C 109.5 . .
H81A C81 H81C 109.5 . .
H81B C81 H81C 109.5 . .
C12 C13 C14 120.4(5) . .
C12 C13 H13 119.8 . .
C14 C13 H13 119.8 . .
C20 C21 C22 119.7(5) . .
C20 C21 H21 120.2 . .
C22 C21 H21 120.2 . .
N6 C83 H83A 109.5 . .
N6 C83 H83B 109.5 . .
H83A C83 H83B 109.5 . .
N6 C83 H83C 109.5 . .
H83A C83 H83C 109.5 . .
H83B C83 H83C 109.5 . .
N6 C84 H84A 109.5 . .
N6 C84 H84B 109.5 . .
H84A C84 H84B 109.5 . .
N6 C84 H84C 109.5 . .
H84A C84 H84C 109.5 . .
H84B C84 H84C 109.5 . .
C82 N6 C83 122.2(6) . .
C82 N6 C84 119.8(6) . .
C83 N6 C84 117.9(6) . .
O30 C82 N6 124.1(7) . .
O30 C82 H82 117.9 . .
N6 C82 H82 117.9 . .

loop_
_geom_bond_atom_site_label_1
_geom_bond_atom_site_label_2
_geom_bond_distance
_geom_bond_site_symmetry_2
SR1 O10 2.471(3) .
SR1 O12 2.504(3) .
SR1 O1 2.568(4) .
SR1 O25 2.592(3) .
SR1 O11 2.597(4) .
SR1 O16 2.669(3) .
SR1 O2 2.671(3) .
SR1 O14 2.705(4) .
SR1 C9 2.990(5) .
SR1 C30 3.367(6) .
SR1 SR4 3.7797(12) .
SR1 SR2 3.8350(14) .
SR2 O7 2.477(3) .
SR2 O17 2.508(4) .
SR2 O14 2.558(3) .
SR2 O9 2.585(4) .
SR2 O13 2.596(3) .
SR2 O15 2.610(3) .
SR2 O12 2.657(3) .
SR2 O10 2.736(3) .
SR2 C33 2.997(5) .
SR2 C26 3.005(5) .
SR2 SR3 3.8715(14) .
SR3 O27 2.475(3) .
SR3 O21 2.533(3) .
SR3 O17 2.535(3) .
SR3 O6 2.578(4) .
SR3 O24 2.578(3) .
SR3 O18 2.644(4) .
SR3 O7 2.698(4) .
SR3 O15 2.728(3) .
SR3 C46 2.945(5) .
SR3 C18 3.014(5) .
SR3 SR4 3.7589(13) 1_455
SR4 O2 2.462(3) .
SR4 O22 2.529(4) .
SR4 O16 2.562(3) .
SR4 O21 2.607(3) 1_655
SR4 O24 2.613(3) 1_655
SR4 O28 2.626(4) .
SR4 O27 2.636(4) 1_655
SR4 O25 2.658(3) .
SR4 C62 2.928(5) .
SR4 C70 2.975(5) .
SR4 C78 2.984(5) .
SR4 C43 3.362(5) .
N1 C27 1.341(7) .
N1 C28 1.449(7) .
N1 C29 1.448(8) .
N2 C30 1.313(7) .
N2 C31 1.429(7) .
N2 C32 1.468(8) .
N3 C40 1.295(7) .
N3 C42 1.461(7) .
N3 C41 1.473(6) .
N4 C43 1.313(7) .
N4 C45 1.439(8) .
N4 C44 1.470(8) .
N5 C79 1.387(11) .
N5 C80 1.409(11) .
N5 C81 1.419(9) .
O1 C9 1.253(6) .
O2 C9 1.280(6) .
O3 C2 1.371(7) .
O3 C3 1.389(7) 2_677
O4 C37 1.376(6) .
O4 C10 1.399(7) .
O5 C12 1.377(7) 1_565
O5 C11 1.425(7) .
O6 C18 1.264(6) .
O7 C18 1.260(6) .
O8 C20 1.374(7) 2_676
O8 C19 1.418(7) .
O9 C26 1.247(6) .
O10 C26 1.268(6) .
O11 C27 1.230(6) .
O12 C33 1.267(6) .
O13 C33 1.264(6) .
O14 C30 1.242(7) .
O15 C40 1.249(6) .
O16 C43 1.254(6) .
O17 C46 1.268(6) .
O18 C46 1.260(6) .
O19 C50 1.379(6) .
O19 C53 1.441(6) .
O20 C56 1.356(6) 2_677
O20 C55 1.427(6) .
O21 C62 1.273(6) 1_455
O21 SR4 2.607(3) 1_455
O22 C62 1.268(6) .
O23 C64 1.363(6) 2_667
O23 C63 1.448(6) .
O24 C70 1.271(6) 1_455
O24 SR4 2.613(3) 1_455
O25 C70 1.264(6) .
O26 C72 1.351(6) 1_456
O26 C71 1.439(5) .
O27 C78 1.264(6) 1_455
O27 SR4 2.636(4) 1_455
O28 C78 1.242(6) .
O29 C79 1.214(10) .
C1 C11 1.510(7) .
C1 C10 1.547(7) .
C1 C19 1.550(8) .
C1 C2 1.550(7) .
C2 H2A 0.9700 .
C2 H2B 0.9700 .
C3 C8 1.356(9) .
C3 C4 1.364(9) .
C3 O3 1.389(7) 2_677
C4 C5 1.399(8) .
C4 H4 0.9300 .
C5 C6 1.369(8) .
C5 H5 0.9300 .
C6 C7 1.382(7) .
C6 C9 1.494(7) .
C7 C8 1.396(7) .
C7 H7 0.9300 .
C8 H8 0.9300 .
C10 H10A 0.9700 .
C10 H10B 0.9700 .
C11 H11A 0.9700 .
C11 H11B 0.9700 .
C12 C17 1.371(9) .
C12 C13 1.365(9) .
C12 O5 1.377(7) 1_545
C14 C15 1.389(7) .
C14 C13 1.425(8) .
C14 H14 0.9300 .
C15 C16 1.389(8) .
C15 C18 1.489(7) .
C16 C17 1.383(8) .
C16 H16 0.9300 .
C17 H17 0.9300 .
C19 H19A 0.9700 .
C19 H19B 0.9700 .
C20 C21 1.370(8) .
C20 O8 1.374(7) 2_676
C20 C25 1.396(8) .
C22 C23 1.386(7) .
C22 C21 1.396(8) .
C22 H22 0.9300 .
C23 C24 1.372(7) .
C23 C26 1.501(7) .
C24 C25 1.386(8) .
C24 H24 0.9300 .
C25 H25 0.9300 .
C27 H27 0.9300 .
C28 H28A 0.9600 .
C28 H28B 0.9600 .
C28 H28C 0.9600 .
C29 H29A 0.9600 .
C29 H29B 0.9600 .
C29 H29C 0.9600 .
C30 H30 0.9300 .
C31 H31A 0.9600 .
C31 H31B 0.9600 .
C31 H31C 0.9600 .
C32 H32A 0.9600 .
C32 H32B 0.9600 .
C32 H32C 0.9600 .
C33 C34 1.493(6) .
C34 C39 1.382(7) .
C34 C35 1.384(7) .
C35 C36 1.392(7) .
C35 H35 0.9300 .
C36 C37 1.381(8) .
C36 H36 0.9300 .
C37 C38 1.383(8) .
C38 C39 1.385(8) .
C38 H38 0.9300 .
C39 H39 0.9300 .
C40 H40 0.9300 .
C41 H41A 0.9600 .
C41 H41B 0.9600 .
C41 H41C 0.9600 .
C42 H42A 0.9600 .
C42 H42B 0.9600 .
C42 H42C 0.9600 .
C43 H43 0.9300 .
C44 H44A 0.9600 .
C44 H44B 0.9600 .
C44 H44C 0.9600 .
C45 H45A 0.9600 .
C45 H45B 0.9600 .
C45 H45C 0.9600 .
C46 C47 1.493(6) .
C47 C52 1.393(7) .
C47 C48 1.399(7) .
C48 C49 1.389(7) .
C48 H48 0.9300 .
C49 C50 1.384(7) .
C49 H49 0.9300 .
C50 C51 1.382(7) .
C51 C52 1.383(7) .
C51 H51 0.9300 .
C52 H52 0.9300 .
C53 C54 1.528(6) .
C53 H53A 0.9700 .
C53 H53B 0.9700 .
C54 C55 1.521(7) .
C54 C63 1.523(6) .
C54 C71 1.527(7) .
C55 H55A 0.9700 .
C55 H55B 0.9700 .
C56 O20 1.356(6) 2_677
C56 C61 1.386(7) .
C56 C57 1.409(7) .
C57 C58 1.382(7) .
C57 H57 0.9300 .
C58 C59 1.398(7) .
C58 H58 0.9300 .
C59 C60 1.379(7) .
C59 C62 1.492(6) .
C60 C61 1.395(7) .
C60 H60 0.9300 .
C61 H61 0.9300 .
C62 O21 1.273(6) 1_655
C63 H63A 0.9700 .
C63 H63B 0.9700 .
C64 O23 1.363(6) 2_667
C64 C65 1.380(7) .
C64 C69 1.395(8) .
C65 C66 1.380(7) .
C65 H65 0.9300 .
C66 C67 1.396(7) .
C66 H66 0.9300 .
C67 C68 1.392(7) .
C67 C70 1.500(6) .
C68 C69 1.384(7) .
C68 H68 0.9300 .
C69 H69 0.9300 .
C70 O24 1.271(6) 1_655
C71 H71A 0.9700 .
C71 H71B 0.9700 .
C72 O26 1.351(6) 1_654
C72 C77 1.396(7) .
C72 C73 1.410(7) .
C73 C74 1.378(7) .
C73 H73 0.9300 .
C74 C75 1.388(7) .
C74 H74 0.9300 .
C75 C76 1.393(7) .
C75 C78 1.507(7) .
C76 C77 1.386(7) .
C76 H76 0.9300 .
C77 H77 0.9300 .
C78 O27 1.264(6) 1_655
C79 H79 0.9300 .
C80 H80A 0.9600 .
C80 H80B 0.9600 .
C80 H80C 0.9600 .
C81 H81A 0.9600 .
C81 H81B 0.9600 .
C81 H81C 0.9600 .
C13 H13 0.9300 .
C21 H21 0.9300 .
C83 N6 1.435(9) .
C83 H83A 0.9600 .
C83 H83B 0.9600 .
C83 H83C 0.9600 .
C84 N6 1.451(9) .
C84 H84A 0.9600 .
C84 H84B 0.9600 .
C84 H84C 0.9600 .
N6 C82 1.339(9) .
C82 O30 1.241(8) .
C82 H82 0.9300 .
